data_4307349
loop_
_publ_author_name
'Timothy J. Boyle'
'Robin M. Sewell'
'Leigh Anna M. Ottley'
'Harry D. Pratt'
'Christopher J. Quintana'
'Scott D. Bunge'

_publ_contact_author_address '1001 University Blvd, Albuquerque, NM 87106'
_publ_contact_author_email tjboyle@sandia.gov
_publ_contact_author_fax '(505) 272-7336'
_publ_contact_author_name 'Timothy J. Boyle et.al.'
_publ_section_title
;
Controlled Synthesis of a Structurally Characterized Family of Sterically
Constrained Heterocyclic Alkoxy-Modified Titanium Alkoxides
;
_journal_name_full 'Inorganic Chemistry'
_journal_page_first 1825
_journal_page_last 1835
_journal_paper_doi 10.1021/ic0618798
_journal_volume 46
_journal_year 2007
_chemical_formula_moiety 'C40 H38 N2 O4 Ti, C7 H8'
_chemical_formula_sum 'C47 H46 N2 O4 Ti'
_chemical_formula_weight 750.73
_chemical_name_common '(7) Ti(OPy)2(DPE)2'
_chemical_name_systematic
; 
 ? 
;
_space_group_IT_number 14
_symmetry_cell_setting monoclinic
_symmetry_space_group_name_Hall '-P 2yn'
_symmetry_space_group_name_H-M 'P 1 21/n 1'
_atom_sites_solution_hydrogens geom
_atom_sites_solution_primary direct
_atom_sites_solution_secondary difmap
_audit_creation_method SHELXL-97
_cell_angle_alpha 90.00
_cell_angle_beta 111.4920(10)
_cell_angle_gamma 90.00
_cell_formula_units_Z 4
_cell_length_a 14.9826(10)
_cell_length_b 17.7669(12)
_cell_length_c 15.9923(11)
_cell_measurement_reflns_used 7415
_cell_measurement_temperature 203(2)
_cell_measurement_theta_max 25.26
_cell_measurement_theta_min 1.79
_cell_volume 3961.1(5)
_computing_cell_refinement 'Bruker SMART'
_computing_data_collection 'Bruker SMART'
_computing_data_reduction 'Bruker SAINT'
_computing_molecular_graphics 'Bruker SHELXTL'
_computing_publication_material 'Bruker SHELXTL'
_computing_structure_refinement 'SHELXL-97 (Sheldrick, 1997)'
_computing_structure_solution 'SHELXS-97 (Sheldrick, 1990)'
_diffrn_ambient_temperature 203(2)
_diffrn_measured_fraction_theta_full 0.998
_diffrn_measured_fraction_theta_max 0.998
_diffrn_measurement_device_type 'CCD area detector'
_diffrn_measurement_method 'phi and omega scans'
_diffrn_radiation_monochromator graphite
_diffrn_radiation_source 'fine-focus sealed tube'
_diffrn_radiation_type MoK\a
_diffrn_radiation_wavelength 0.71073
_diffrn_reflns_av_R_equivalents 0.0344
_diffrn_reflns_av_sigmaI/netI 0.0311
_diffrn_reflns_limit_h_max 17
_diffrn_reflns_limit_h_min -17
_diffrn_reflns_limit_k_max 21
_diffrn_reflns_limit_k_min -21
_diffrn_reflns_limit_l_max 19
_diffrn_reflns_limit_l_min -19
_diffrn_reflns_number 28405
_diffrn_reflns_theta_full 25.26
_diffrn_reflns_theta_max 25.26
_diffrn_reflns_theta_min 1.79
_exptl_absorpt_coefficient_mu 0.262
_exptl_absorpt_correction_T_max 0.884
_exptl_absorpt_correction_T_min 0.779
_exptl_absorpt_correction_type empirical
_exptl_absorpt_process_details SADABS
_exptl_crystal_colour colorless
_exptl_crystal_density_diffrn 1.259
_exptl_crystal_density_meas ?
_exptl_crystal_density_method .
_exptl_crystal_description block
_exptl_crystal_F_000 1584.0
_exptl_crystal_size_max 0.452
_exptl_crystal_size_mid 0.333
_exptl_crystal_size_min 0.09
_refine_diff_density_max 0.724
_refine_diff_density_min -0.273
_refine_diff_density_rms 0.052
_refine_ls_extinction_method none
_refine_ls_goodness_of_fit_ref 1.037
_refine_ls_hydrogen_treatment constr
_refine_ls_matrix_type full
_refine_ls_number_parameters 490
_refine_ls_number_reflns 7161
_refine_ls_number_restraints 0
_refine_ls_restrained_S_all 1.037
_refine_ls_R_factor_all 0.0559
_refine_ls_R_factor_gt 0.0434
_refine_ls_shift/su_max 0.000
_refine_ls_shift/su_mean 0.000
_refine_ls_structure_factor_coef Fsqd
_refine_ls_weighting_details 'calc w=1/[\s^2^(Fo^2^)+(0.0588P)^2^+1.9399P] where P=(Fo^2^+2Fc^2^)/3'
_refine_ls_weighting_scheme calc
_refine_ls_wR_factor_gt 0.1086
_refine_ls_wR_factor_ref 0.1169
_reflns_number_gt 5872
_reflns_number_total 7170
_reflns_threshold_expression >2sigma(I)
_cod_data_source_file ic0618798si20061106_104430_05.cif
_cod_data_source_block 6ma291s
_cod_depositor_comments
;
The following automatic conversions were performed:
'_symmetry_cell_setting' value 'Monoclinic' changed to 'monoclinic'
according to '/home/saulius/struct/CIF-dictionaries/cif_core.dic'
dictionary named 'cif_core.dic' version 2.4.1 from 2010-06-29.

Automatic conversion script
Id: cif_fix_enum 1527 2010-12-29 10:47:43Z saulius 
;
_cod_original_sg_symbol_H-M 'P 21/n'
_cod_database_code 4307349

loop_
_symmetry_equiv_pos_as_xyz
'x, y, z'
'-x+1/2, y+1/2, -z+1/2'
'-x, -y, -z'
'x-1/2, -y-1/2, z-1/2'

loop_
_atom_site_label
_atom_site_type_symbol
_atom_site_fract_x
_atom_site_fract_y
_atom_site_fract_z
_atom_site_U_iso_or_equiv
_atom_site_adp_type
_atom_site_occupancy
_atom_site_symmetry_multiplicity
_atom_site_calc_flag
_atom_site_refinement_flags
_atom_site_disorder_assembly
_atom_site_disorder_group
Ti1 Ti 0.70110(2) 0.420533(19) 0.62135(2) 0.02109(11) Uani 1 1 d . . .
O1 O 0.61337(10) 0.46157(8) 0.51372(9) 0.0281(3) Uani 1 1 d . . .
O2 O 0.79984(9) 0.42610(8) 0.73817(9) 0.0261(3) Uani 1 1 d . . .
O3 O 0.61149(10) 0.36124(8) 0.64239(9) 0.0274(3) Uani 1 1 d . . .
O4 O 0.76784(10) 0.35440(8) 0.58119(9) 0.0277(3) Uani 1 1 d . . .
N1 N 0.77780(12) 0.51969(10) 0.58767(12) 0.0306(4) Uani 1 1 d . . .
N2 N 0.65537(11) 0.51461(9) 0.69178(11) 0.0236(4) Uani 1 1 d . . .
C1 C 0.62721(16) 0.52339(12) 0.46648(14) 0.0337(5) Uani 1 1 d . . .
H1A H 0.5774 0.5611 0.4603 0.040 Uiso 1 1 calc R . .
H1B H 0.6218 0.5076 0.4061 0.040 Uiso 1 1 calc R . .
C2 C 0.72375(17) 0.55740(13) 0.51415(15) 0.0352(5) Uani 1 1 d . . .
C3 C 0.7569(2) 0.62205(15) 0.48535(19) 0.0537(7) Uani 1 1 d . . .
H3 H 0.7174 0.6487 0.4345 0.064 Uiso 1 1 calc R . .
C4 C 0.8485(2) 0.64564(17) 0.5332(2) 0.0647(9) Uani 1 1 d . . .
H4 H 0.8726 0.6890 0.5151 0.078 Uiso 1 1 calc R . .
C5 C 0.9056(2) 0.60615(17) 0.6079(2) 0.0582(8) Uani 1 1 d . . .
H5 H 0.9689 0.6216 0.6404 0.070 Uiso 1 1 calc R . .
C6 C 0.86766(17) 0.54335(15) 0.63392(17) 0.0424(6) Uani 1 1 d . . .
H6 H 0.9057 0.5165 0.6853 0.051 Uiso 1 1 calc R . .
C7 C 0.57697(15) 0.55808(12) 0.65786(15) 0.0301(5) Uani 1 1 d . . .
H7 H 0.5389 0.5541 0.5965 0.036 Uiso 1 1 calc R . .
C8 C 0.55055(16) 0.60834(13) 0.71029(16) 0.0374(5) Uani 1 1 d . . .
H8 H 0.4954 0.6382 0.6850 0.045 Uiso 1 1 calc R . .
C9 C 0.60611(17) 0.61412(13) 0.80029(16) 0.0393(6) Uani 1 1 d . . .
H9 H 0.5888 0.6475 0.8374 0.047 Uiso 1 1 calc R . .
C10 C 0.68731(16) 0.57054(12) 0.83534(15) 0.0339(5) Uani 1 1 d . . .
H10 H 0.7268 0.5743 0.8964 0.041 Uiso 1 1 calc R . .
C11 C 0.70996(14) 0.52091(11) 0.77899(13) 0.0256(4) Uani 1 1 d . . .
C12 C 0.79549(15) 0.46965(13) 0.80892(14) 0.0324(5) Uani 1 1 d . . .
H12A H 0.8541 0.4998 0.8337 0.039 Uiso 1 1 calc R . .
H12B H 0.7921 0.4365 0.8567 0.039 Uiso 1 1 calc R . .
C13 C 0.59009(14) 0.28999(11) 0.66867(13) 0.0252(4) Uani 1 1 d . . .
C14 C 0.67987(15) 0.25852(12) 0.74199(14) 0.0315(5) Uani 1 1 d . . .
H14A H 0.7292 0.2498 0.7173 0.047 Uiso 1 1 calc R . .
H14B H 0.6643 0.2114 0.7642 0.047 Uiso 1 1 calc R . .
H14C H 0.7030 0.2943 0.7910 0.047 Uiso 1 1 calc R . .
C15 C 0.51015(14) 0.29947(12) 0.70722(13) 0.0276(4) Uani 1 1 d . . .
C16 C 0.49170(16) 0.36911(13) 0.73649(14) 0.0340(5) Uani 1 1 d . . .
H16 H 0.5277 0.4113 0.7323 0.041 Uiso 1 1 calc R . .
C17 C 0.42004(17) 0.37711(15) 0.77214(16) 0.0417(6) Uani 1 1 d . . .
H17 H 0.4075 0.4248 0.7909 0.050 Uiso 1 1 calc R . .
C18 C 0.36765(17) 0.31575(15) 0.78008(16) 0.0446(6) Uani 1 1 d . . .
H18 H 0.3195 0.3214 0.8043 0.054 Uiso 1 1 calc R . .
C19 C 0.38611(18) 0.24626(15) 0.75249(18) 0.0481(6) Uani 1 1 d . . .
H19 H 0.3511 0.2040 0.7584 0.058 Uiso 1 1 calc R . .
C20 C 0.45650(17) 0.23831(13) 0.71577(17) 0.0401(6) Uani 1 1 d . . .
H20 H 0.4680 0.1906 0.6964 0.048 Uiso 1 1 calc R . .
C21 C 0.55310(14) 0.23964(11) 0.58491(14) 0.0261(4) Uani 1 1 d . . .
C22 C 0.49059(16) 0.27017(13) 0.50480(15) 0.0364(5) Uani 1 1 d . . .
H22 H 0.4724 0.3210 0.5032 0.044 Uiso 1 1 calc R . .
C23 C 0.45466(17) 0.22724(14) 0.42754(16) 0.0418(6) Uani 1 1 d . . .
H23 H 0.4122 0.2489 0.3741 0.050 Uiso 1 1 calc R . .
C24 C 0.48100(17) 0.15243(13) 0.42860(16) 0.0393(6) Uani 1 1 d . . .
H24 H 0.4568 0.1231 0.3761 0.047 Uiso 1 1 calc R . .
C25 C 0.54271(17) 0.12160(13) 0.50706(16) 0.0387(5) Uani 1 1 d . . .
H25 H 0.5613 0.0709 0.5082 0.046 Uiso 1 1 calc R . .
C26 C 0.57814(16) 0.16455(12) 0.58506(15) 0.0324(5) Uani 1 1 d . . .
H26 H 0.6196 0.1424 0.6385 0.039 Uiso 1 1 calc R . .
C27 C 0.74462(16) 0.24536(13) 0.49020(16) 0.0371(5) Uani 1 1 d . . .
H27A H 0.7519 0.2120 0.5403 0.056 Uiso 1 1 calc R . .
H27B H 0.7657 0.2198 0.4471 0.056 Uiso 1 1 calc R . .
H27C H 0.6777 0.2595 0.4615 0.056 Uiso 1 1 calc R . .
C28 C 0.80568(14) 0.31629(11) 0.52472(13) 0.0260(4) Uani 1 1 d . . .
C29 C 0.80291(14) 0.37037(12) 0.44893(13) 0.0278(5) Uani 1 1 d . . .
C30 C 0.72729(17) 0.37176(14) 0.36752(15) 0.0415(6) Uani 1 1 d . . .
H30 H 0.6780 0.3360 0.3559 0.050 Uiso 1 1 calc R . .
C31 C 0.7224(2) 0.42487(16) 0.30242(17) 0.0526(7) Uani 1 1 d . . .
H31 H 0.6706 0.4243 0.2470 0.063 Uiso 1 1 calc R . .
C32 C 0.7928(2) 0.47820(16) 0.31867(17) 0.0505(7) Uani 1 1 d . . .
H32 H 0.7889 0.5149 0.2751 0.061 Uiso 1 1 calc R . .
C33 C 0.86911(19) 0.47770(16) 0.39891(19) 0.0517(7) Uani 1 1 d . . .
H33 H 0.9180 0.5138 0.4102 0.062 Uiso 1 1 calc R . .
C34 C 0.87442(17) 0.42409(14) 0.46344(17) 0.0431(6) Uani 1 1 d . . .
H34 H 0.9273 0.4240 0.5180 0.052 Uiso 1 1 calc R . .
C35 C 0.90919(14) 0.29295(11) 0.57995(14) 0.0267(4) Uani 1 1 d . . .
C36 C 0.96069(16) 0.24898(13) 0.54102(16) 0.0361(5) Uani 1 1 d . . .
H36 H 0.9325 0.2346 0.4804 0.043 Uiso 1 1 calc R . .
C37 C 1.05357(18) 0.22638(14) 0.59182(19) 0.0472(7) Uani 1 1 d . . .
H37 H 1.0876 0.1959 0.5657 0.057 Uiso 1 1 calc R . .
C38 C 1.09620(17) 0.24835(16) 0.6802(2) 0.0520(7) Uani 1 1 d . . .
H38 H 1.1595 0.2337 0.7140 0.062 Uiso 1 1 calc R . .
C39 C 1.04589(17) 0.29177(15) 0.71871(18) 0.0465(6) Uani 1 1 d . . .
H39 H 1.0749 0.3067 0.7791 0.056 Uiso 1 1 calc R . .
C40 C 0.95242(16) 0.31379(13) 0.66924(15) 0.0356(5) Uani 1 1 d . . .
H40 H 0.9183 0.3430 0.6965 0.043 Uiso 1 1 calc R . .
C41 C 0.9100(2) 0.4815(2) 0.1522(2) 0.0747(9) Uani 1 1 d . . .
H41A H 0.9179 0.4554 0.2077 0.112 Uiso 1 1 calc R . .
H41B H 0.9252 0.5343 0.1647 0.112 Uiso 1 1 calc R . .
H41C H 0.9526 0.4597 0.1255 0.112 Uiso 1 1 calc R . .
C42 C 0.8101(2) 0.47389(18) 0.08950(18) 0.0576(8) Uani 1 1 d . . .
C43 C 0.7756(3) 0.41234(18) 0.0359(2) 0.0699(9) Uani 1 1 d . . .
H43 H 0.8182 0.3730 0.0376 0.084 Uiso 1 1 calc R . .
C44 C 0.6812(4) 0.4056(3) -0.0204(3) 0.1051(16) Uani 1 1 d . . .
H44 H 0.6595 0.3634 -0.0578 0.126 Uiso 1 1 calc R . .
C45 C 0.6193(3) 0.4635(3) -0.0198(3) 0.1023(15) Uani 1 1 d . . .
H45 H 0.5540 0.4595 -0.0563 0.123 Uiso 1 1 calc R . .
C46 C 0.6507(3) 0.5263(3) 0.0326(3) 0.0854(12) Uani 1 1 d . . .
H46 H 0.6073 0.5650 0.0311 0.102 Uiso 1 1 calc R . .
C47 C 0.7440(2) 0.53274(19) 0.08621(19) 0.0622(8) Uani 1 1 d . . .
H47 H 0.7655 0.5761 0.1215 0.075 Uiso 1 1 calc R . .

loop_
_atom_site_aniso_label
_atom_site_aniso_U_11
_atom_site_aniso_U_22
_atom_site_aniso_U_33
_atom_site_aniso_U_23
_atom_site_aniso_U_13
_atom_site_aniso_U_12
Ti1 0.02044(19) 0.0224(2) 0.02161(19) 0.00002(14) 0.00911(14) 0.00040(14)
O1 0.0289(8) 0.0294(8) 0.0240(7) 0.0034(6) 0.0074(6) 0.0014(6)
O2 0.0249(7) 0.0294(8) 0.0230(7) -0.0017(6) 0.0075(6) 0.0032(6)
O3 0.0293(8) 0.0248(7) 0.0324(8) -0.0009(6) 0.0164(6) -0.0024(6)
O4 0.0294(8) 0.0307(8) 0.0274(7) -0.0007(6) 0.0156(6) 0.0040(6)
N1 0.0322(10) 0.0304(10) 0.0337(10) -0.0027(8) 0.0174(8) -0.0046(8)
N2 0.0236(8) 0.0218(9) 0.0271(9) 0.0001(7) 0.0113(7) -0.0011(7)
C1 0.0421(13) 0.0320(12) 0.0278(11) 0.0069(9) 0.0136(10) 0.0080(10)
C2 0.0477(14) 0.0314(12) 0.0339(12) 0.0037(10) 0.0236(11) 0.0035(10)
C3 0.073(2) 0.0420(15) 0.0557(17) 0.0108(13) 0.0350(15) -0.0055(14)
C4 0.088(2) 0.0510(18) 0.071(2) 0.0030(15) 0.0481(19) -0.0259(16)
C5 0.0546(17) 0.0642(19) 0.0649(19) -0.0129(15) 0.0324(15) -0.0303(15)
C6 0.0382(13) 0.0483(15) 0.0442(14) -0.0039(12) 0.0193(11) -0.0113(11)
C7 0.0273(11) 0.0318(12) 0.0316(11) 0.0013(9) 0.0114(9) 0.0014(9)
C8 0.0339(12) 0.0323(12) 0.0493(14) 0.0002(11) 0.0192(11) 0.0074(10)
C9 0.0434(14) 0.0350(13) 0.0469(14) -0.0123(11) 0.0252(12) 0.0006(10)
C10 0.0364(12) 0.0361(12) 0.0315(11) -0.0080(10) 0.0153(10) -0.0028(10)
C11 0.0256(10) 0.0255(11) 0.0266(10) -0.0020(8) 0.0107(9) -0.0054(8)
C12 0.0323(12) 0.0365(12) 0.0251(11) -0.0038(9) 0.0069(9) 0.0037(9)
C13 0.0259(10) 0.0240(10) 0.0270(10) 0.0025(8) 0.0112(9) -0.0015(8)
C14 0.0277(11) 0.0328(12) 0.0325(11) -0.0010(9) 0.0089(9) -0.0009(9)
C15 0.0258(10) 0.0336(12) 0.0243(10) 0.0038(9) 0.0101(9) 0.0012(9)
C16 0.0368(12) 0.0353(12) 0.0337(12) 0.0004(10) 0.0173(10) 0.0009(10)
C17 0.0440(14) 0.0464(14) 0.0421(13) -0.0005(11) 0.0248(11) 0.0092(11)
C18 0.0372(13) 0.0638(17) 0.0434(14) 0.0081(12) 0.0272(12) 0.0076(12)
C19 0.0449(15) 0.0502(16) 0.0618(17) 0.0061(13) 0.0345(13) -0.0058(12)
C20 0.0429(14) 0.0342(13) 0.0526(15) 0.0020(11) 0.0286(12) -0.0023(10)
C21 0.0226(10) 0.0272(11) 0.0318(11) 0.0007(9) 0.0140(9) -0.0022(8)
C22 0.0374(13) 0.0317(12) 0.0357(12) 0.0004(10) 0.0080(10) 0.0040(10)
C23 0.0382(13) 0.0481(15) 0.0314(12) 0.0004(11) 0.0035(10) -0.0034(11)
C24 0.0433(14) 0.0420(14) 0.0340(12) -0.0114(10) 0.0158(11) -0.0163(11)
C25 0.0485(14) 0.0286(12) 0.0431(13) -0.0057(10) 0.0218(12) -0.0059(10)
C26 0.0357(12) 0.0290(12) 0.0341(12) 0.0024(9) 0.0147(10) -0.0004(9)
C27 0.0344(12) 0.0388(13) 0.0413(13) -0.0090(11) 0.0176(10) -0.0083(10)
C28 0.0243(10) 0.0294(11) 0.0271(10) -0.0056(9) 0.0127(9) -0.0008(8)
C29 0.0273(11) 0.0343(12) 0.0257(10) -0.0025(9) 0.0143(9) 0.0046(9)
C30 0.0389(13) 0.0464(14) 0.0345(13) -0.0016(11) 0.0079(11) 0.0015(11)
C31 0.0531(16) 0.0635(18) 0.0324(13) 0.0063(12) 0.0054(12) 0.0131(14)
C32 0.0604(17) 0.0627(18) 0.0384(14) 0.0212(13) 0.0299(13) 0.0202(14)
C33 0.0462(15) 0.0578(17) 0.0575(17) 0.0192(14) 0.0263(14) -0.0033(13)
C34 0.0338(13) 0.0551(16) 0.0383(13) 0.0115(11) 0.0106(11) -0.0057(11)
C35 0.0274(11) 0.0248(11) 0.0316(11) 0.0034(9) 0.0152(9) -0.0001(8)
C36 0.0401(13) 0.0353(13) 0.0418(13) 0.0066(10) 0.0255(11) 0.0052(10)
C37 0.0457(15) 0.0428(14) 0.0695(19) 0.0214(13) 0.0406(14) 0.0160(11)
C38 0.0288(13) 0.0611(18) 0.0648(18) 0.0297(15) 0.0157(13) 0.0114(12)
C39 0.0341(13) 0.0564(16) 0.0416(14) 0.0073(12) 0.0052(11) 0.0002(12)
C40 0.0305(12) 0.0386(13) 0.0366(12) 0.0006(10) 0.0111(10) 0.0013(10)
C41 0.075(2) 0.084(2) 0.072(2) 0.0111(18) 0.0346(19) 0.0035(18)
C42 0.0658(19) 0.072(2) 0.0417(15) 0.0162(14) 0.0277(14) 0.0004(15)
C43 0.115(3) 0.0555(19) 0.0532(18) 0.0019(15) 0.048(2) -0.0103(19)
C44 0.148(4) 0.119(4) 0.061(2) -0.011(2) 0.054(3) -0.068(3)
C45 0.090(3) 0.151(5) 0.079(3) 0.007(3) 0.045(3) -0.030(3)
C46 0.084(3) 0.119(3) 0.065(2) 0.023(2) 0.042(2) 0.018(2)
C47 0.077(2) 0.074(2) 0.0428(16) 0.0166(15) 0.0310(16) 0.0201(17)

loop_
_atom_type_symbol
_atom_type_description
_atom_type_scat_dispersion_real
_atom_type_scat_dispersion_imag
_atom_type_scat_source
C C 0.0033 0.0016 'International Tables Vol C Tables 4.2.6.8 and 6.1.1.4'
H H 0.0000 0.0000 'International Tables Vol C Tables 4.2.6.8 and 6.1.1.4'
N N 0.0061 0.0033 'International Tables Vol C Tables 4.2.6.8 and 6.1.1.4'
O O 0.0106 0.0060 'International Tables Vol C Tables 4.2.6.8 and 6.1.1.4'
Ti Ti 0.2776 0.4457 'International Tables Vol C Tables 4.2.6.8 and 6.1.1.4'

loop_
_geom_angle_atom_site_label_1
_geom_angle_atom_site_label_2
_geom_angle_atom_site_label_3
_geom_angle
_geom_angle_site_symmetry_1
_geom_angle_site_symmetry_3
_geom_angle_publ_flag
O4 Ti1 O3 103.28(6) . . ?
O4 Ti1 O1 102.61(6) . . ?
O3 Ti1 O1 94.43(6) . . ?
O4 Ti1 O2 92.87(6) . . ?
O3 Ti1 O2 101.94(6) . . ?
O1 Ti1 O2 154.28(6) . . ?
O4 Ti1 N2 165.36(6) . . ?
O3 Ti1 N2 87.55(6) . . ?
O1 Ti1 N2 86.09(6) . . ?
O2 Ti1 N2 75.05(6) . . ?
O4 Ti1 N1 91.50(6) . . ?
O3 Ti1 N1 163.17(6) . . ?
O1 Ti1 N1 74.23(6) . . ?
O2 Ti1 N1 85.07(6) . . ?
N2 Ti1 N1 79.43(6) . . ?
C1 O1 Ti1 127.42(13) . . ?
C12 O2 Ti1 124.93(12) . . ?
C13 O3 Ti1 146.57(12) . . ?
C28 O4 Ti1 161.63(13) . . ?
C2 N1 C6 119.3(2) . . ?
C2 N1 Ti1 113.62(14) . . ?
C6 N1 Ti1 127.11(16) . . ?
C11 N2 C7 118.89(17) . . ?
C11 N2 Ti1 113.61(13) . . ?
C7 N2 Ti1 127.20(14) . . ?
O1 C1 C2 110.58(17) . . ?
N1 C2 C3 121.9(2) . . ?
N1 C2 C1 114.03(19) . . ?
C3 C2 C1 124.0(2) . . ?
C4 C3 C2 118.2(3) . . ?
C3 C4 C5 120.3(3) . . ?
C4 C5 C6 118.6(3) . . ?
N1 C6 C5 121.7(2) . . ?
N2 C7 C8 122.0(2) . . ?
C9 C8 C7 119.1(2) . . ?
C10 C9 C8 119.3(2) . . ?
C9 C10 C11 118.8(2) . . ?
N2 C11 C10 121.87(19) . . ?
N2 C11 C12 113.97(17) . . ?
C10 C11 C12 124.16(19) . . ?
O2 C12 C11 111.53(17) . . ?
O3 C13 C14 108.97(16) . . ?
O3 C13 C21 108.21(15) . . ?
C14 C13 C21 112.99(17) . . ?
O3 C13 C15 108.43(16) . . ?
C14 C13 C15 109.06(16) . . ?
C21 C13 C15 109.09(16) . . ?
C16 C15 C20 118.1(2) . . ?
C16 C15 C13 120.80(18) . . ?
C20 C15 C13 121.06(19) . . ?
C15 C16 C17 120.5(2) . . ?
C18 C17 C16 120.5(2) . . ?
C19 C18 C17 119.6(2) . . ?
C18 C19 C20 120.1(2) . . ?
C15 C20 C19 121.2(2) . . ?
C26 C21 C22 117.9(2) . . ?
C26 C21 C13 123.26(19) . . ?
C22 C21 C13 118.84(18) . . ?
C23 C22 C21 121.2(2) . . ?
C22 C23 C24 120.2(2) . . ?
C25 C24 C23 119.2(2) . . ?
C24 C25 C26 120.6(2) . . ?
C21 C26 C25 120.8(2) . . ?
O4 C28 C35 108.74(16) . . ?
O4 C28 C29 107.78(16) . . ?
C35 C28 C29 110.66(16) . . ?
O4 C28 C27 107.41(16) . . ?
C35 C28 C27 109.18(17) . . ?
C29 C28 C27 112.92(17) . . ?
C30 C29 C34 117.5(2) . . ?
C30 C29 C28 122.1(2) . . ?
C34 C29 C28 120.13(19) . . ?
C29 C30 C31 121.4(2) . . ?
C32 C31 C30 120.2(2) . . ?
C33 C32 C31 119.6(2) . . ?
C32 C33 C34 120.2(3) . . ?
C33 C34 C29 121.2(2) . . ?
C40 C35 C36 118.9(2) . . ?
C40 C35 C28 120.91(18) . . ?
C36 C35 C28 120.15(19) . . ?
C37 C36 C35 120.0(2) . . ?
C38 C37 C36 120.5(2) . . ?
C39 C38 C37 119.7(2) . . ?
C38 C39 C40 120.5(2) . . ?
C35 C40 C39 120.3(2) . . ?
C43 C42 C47 117.7(3) . . ?
C43 C42 C41 123.8(3) . . ?
C47 C42 C41 118.5(3) . . ?
C42 C43 C44 122.8(4) . . ?
C43 C44 C45 117.4(4) . . ?
C46 C45 C44 121.8(4) . . ?
C47 C46 C45 120.0(4) . . ?
C46 C47 C42 120.3(4) . . ?

loop_
_geom_bond_atom_site_label_1
_geom_bond_atom_site_label_2
_geom_bond_distance
_geom_bond_site_symmetry_2
_geom_bond_publ_flag
Ti1 O4 1.8065(13) . ?
Ti1 O3 1.8321(14) . ?
Ti1 O1 1.8879(14) . ?
Ti1 O2 1.9140(14) . ?
Ti1 N2 2.2578(16) . ?
Ti1 N1 2.2733(17) . ?
O1 C1 1.391(2) . ?
O2 C12 1.392(2) . ?
O3 C13 1.407(2) . ?
O4 C28 1.404(2) . ?
N1 C2 1.338(3) . ?
N1 C6 1.344(3) . ?
N2 C11 1.338(3) . ?
N2 C7 1.343(3) . ?
C1 C2 1.493(3) . ?
C2 C3 1.395(3) . ?
C3 C4 1.370(4) . ?
C4 C5 1.379(4) . ?
C5 C6 1.384(4) . ?
C7 C8 1.378(3) . ?
C8 C9 1.377(3) . ?
C9 C10 1.376(3) . ?
C10 C11 1.389(3) . ?
C11 C12 1.500(3) . ?
C13 C14 1.530(3) . ?
C13 C21 1.536(3) . ?
C13 C15 1.544(3) . ?
C15 C16 1.386(3) . ?
C15 C20 1.388(3) . ?
C16 C17 1.395(3) . ?
C17 C18 1.376(4) . ?
C18 C19 1.373(4) . ?
C19 C20 1.390(3) . ?
C21 C26 1.386(3) . ?
C21 C22 1.391(3) . ?
C22 C23 1.382(3) . ?
C23 C24 1.385(3) . ?
C24 C25 1.371(3) . ?
C25 C26 1.391(3) . ?
C27 C28 1.536(3) . ?
C28 C35 1.534(3) . ?
C28 C29 1.535(3) . ?
C29 C30 1.378(3) . ?
C29 C34 1.389(3) . ?
C30 C31 1.387(4) . ?
C31 C32 1.371(4) . ?
C32 C33 1.370(4) . ?
C33 C34 1.385(3) . ?
C35 C40 1.385(3) . ?
C35 C36 1.395(3) . ?
C36 C37 1.389(3) . ?
C37 C38 1.377(4) . ?
C38 C39 1.372(4) . ?
C39 C40 1.389(3) . ?
C41 C42 1.471(4) . ?
C42 C43 1.369(4) . ?
C42 C47 1.428(4) . ?
C43 C44 1.375(6) . ?
C44 C45 1.387(6) . ?
C45 C46 1.372(6) . ?
C46 C47 1.350(5) . ?
